data_1558688
loop_
_publ_author_name
'Siddiqui, Mahaa J.'
'Nesterov, Volodymyr V.'
'Steidle, Matthew T.'
'Smucker, Bradley W.'

_publ_section_title
;
 <i>trans</i>-Diamminebis(1,2-dicyanoethene-1,2-dithiolato)platinum(IV)
;
_journal_coeditor_code BV4032
_journal_issue 7
_journal_name_full IUCrData
_journal_page_first x200980
_journal_paper_doi 10.1107/S2414314620009803
_journal_volume 5
_journal_year 2020
_chemical_formula_iupac '[Pt (C4 N2 S2)2 (N H3)2]'
_chemical_formula_moiety 'C8 H6 N6 Pt S4'
_chemical_formula_sum 'C8 H6 N6 Pt S4'
_chemical_formula_weight 509.52
_chemical_name_systematic
;
<i>trans</i>-Diamminebis(1,2-dicyanoethene-1,2-dithiolato)platinum(IV)
;
_space_group_crystal_system monoclinic
_space_group_IT_number 14
_space_group_name_Hall '-P 2ybc'
_space_group_name_H-M_alt 'P 1 21/c 1'
_atom_sites_solution_hydrogens geom
_atom_sites_solution_primary dual
_audit_creation_method
;
Olex2 1.3-ac4
(compiled 2019.04.23 svn.r3594 for Rigaku Oxford Diffraction, GUI svn.r5739)
;
_cell_angle_alpha 90
_cell_angle_beta 95.935(4)
_cell_angle_gamma 90
_cell_formula_units_Z 2
_cell_length_a 6.1778(3)
_cell_length_b 7.7700(4)
_cell_length_c 14.8862(7)
_cell_measurement_reflns_used 5207
_cell_measurement_temperature 100.02(11)
_cell_measurement_theta_max 29.6570
_cell_measurement_theta_min 2.7420
_cell_volume 710.73(6)
_computing_cell_refinement
;
CrysAlisPro (Rigaku OD, 2019)
;
_computing_data_collection
;
CrysAlisPro (Rigaku OD, 2019)
;
_computing_data_reduction
;
CrysAlisPro (Rigaku OD, 2019)
;
_computing_molecular_graphics
;
<i>OLEX2</i> (Dolomanov <i>et al.</i>,  2009)
;
_computing_publication_material
;
<i>OLEX2</i> (Dolomanov <i>et al.</i>,  2009)
;
_computing_structure_refinement
;
ShelXL (Sheldrick, 2015b)
;
_computing_structure_solution
;
ShelXT (Sheldrick, 2015a)
;
_diffrn_ambient_temperature 100.02(11)
_diffrn_detector 'Hybrid Pixel Array Detector'
_diffrn_detector_area_resol_mean 10.0000
_diffrn_measured_fraction_theta_full 1.000
_diffrn_measured_fraction_theta_max 0.996
_diffrn_measurement_device 'four-circle diffractometer'
_diffrn_measurement_device_type 'Rigaku XtaLAB Synergy, Dualflex, HyPix'
_diffrn_measurement_method '\w scans'
_diffrn_radiation_monochromator mirror
_diffrn_radiation_probe x-ray
_diffrn_radiation_type 'Mo K\a'
_diffrn_radiation_wavelength 0.71073
_diffrn_reflns_av_R_equivalents 0.0338
_diffrn_reflns_av_unetI/netI 0.0254
_diffrn_reflns_limit_h_max 7
_diffrn_reflns_limit_h_min -7
_diffrn_reflns_limit_k_max 9
_diffrn_reflns_limit_k_min -9
_diffrn_reflns_limit_l_max 19
_diffrn_reflns_limit_l_min -18
_diffrn_reflns_number 8027
_diffrn_reflns_theta_full 25.242
_diffrn_reflns_theta_max 27.100
_diffrn_reflns_theta_min 2.751
_diffrn_source 'micro-focus sealed X-ray tube'
_exptl_absorpt_coefficient_mu 10.452
_exptl_absorpt_correction_T_max 1.00000
_exptl_absorpt_correction_T_min 0.50880
_exptl_absorpt_correction_type multi-scan
_exptl_absorpt_process_details
;
(CrysAlisPro; Rigaku OD, 2019)
;
_exptl_crystal_colour 'clear light orange'
_exptl_crystal_density_diffrn 2.381
_exptl_crystal_description plate
_exptl_crystal_F_000 476
_exptl_crystal_size_max 0.05
_exptl_crystal_size_mid 0.02
_exptl_crystal_size_min 0.01
_refine_diff_density_max 0.623
_refine_diff_density_min -0.543
_refine_ls_extinction_method none
_refine_ls_goodness_of_fit_ref 1.046
_refine_ls_hydrogen_treatment constr
_refine_ls_matrix_type full
_refine_ls_number_parameters 89
_refine_ls_number_reflns 1556
_refine_ls_number_restraints 0
_refine_ls_restrained_S_all 1.046
_refine_ls_R_factor_all 0.0202
_refine_ls_R_factor_gt 0.0168
_refine_ls_shift/su_max 0.000
_refine_ls_shift/su_mean 0.000
_refine_ls_structure_factor_coef Fsqd
_refine_ls_weighting_details 'w=1/[\s^2^(Fo^2^)+(0.0154P)^2^+0.3678P] where P=(Fo^2^+2Fc^2^)/3'
_refine_ls_weighting_scheme calc
_refine_ls_wR_factor_gt 0.0373
_refine_ls_wR_factor_ref 0.0383
_reflns_number_gt 1375
_reflns_number_total 1556
_reflns_threshold_expression 'I > 2\s(I)'
_cod_data_source_file bv4032sup1.cif
_cod_data_source_block I
_cod_database_code 1558688
_shelx_space_group_comment
;
The symmetry employed for this shelxl refinement is uniquely defined
by the following loop, which should always be used as a source of
symmetry information in preference to the above space-group names.
They are only intended as comments.
;

loop_
_space_group_symop_operation_xyz
'x, y, z'
'-x, y+1/2, -z+1/2'
'-x, -y, -z'
'x, -y-1/2, z-1/2'

loop_
_atom_site_type_symbol
_atom_site_label
_atom_site_fract_x
_atom_site_fract_y
_atom_site_fract_z
_atom_site_U_iso_or_equiv
_atom_site_adp_type
_atom_site_calc_flag
_atom_site_occupancy
_atom_site_disorder_assembly
_atom_site_disorder_group
Pt Pt1 0.500000 0.500000 0.500000 0.00819(6) Uani d 1 . .
S S1 0.62740(13) 0.46855(9) 0.35800(5) 0.01208(16) Uani d 1 . .
S S2 0.20123(12) 0.65846(10) 0.43437(5) 0.01294(16) Uani d 1 . .
N N1 0.4195(5) 0.4964(3) 0.1195(2) 0.0179(6) Uani d 1 . .
N N2 -0.0905(4) 0.7217(3) 0.20727(17) 0.0182(6) Uani d 1 . .
N N3 0.3182(4) 0.2794(3) 0.47944(16) 0.0125(5) Uani d 1 . .
H H3A 0.283811 0.263528 0.420476 0.015 Uiso calc 1 . .
H H3B 0.197076 0.289137 0.506596 0.015 Uiso calc 1 . .
H H3C 0.395109 0.189825 0.502333 0.015 Uiso calc 1 . .
C C1 0.4056(5) 0.5506(4) 0.2889(2) 0.0110(6) Uani d 1 . .
C C2 0.2301(5) 0.6263(4) 0.32026(18) 0.0116(6) Uani d 1 . .
C C3 0.4129(5) 0.5226(3) 0.1948(2) 0.0120(6) Uani d 1 . .
C C4 0.0516(5) 0.6804(4) 0.25742(19) 0.0124(6) Uani d 1 . .

loop_
_atom_site_aniso_label
_atom_site_aniso_U_11
_atom_site_aniso_U_22
_atom_site_aniso_U_33
_atom_site_aniso_U_12
_atom_site_aniso_U_13
_atom_site_aniso_U_23
Pt1 0.00671(9) 0.01158(10) 0.00598(9) 0.00083(6) -0.00073(6) 0.00050(6)
S1 0.0099(4) 0.0183(4) 0.0079(3) 0.0023(3) 0.0005(3) 0.0006(3)
S2 0.0104(3) 0.0193(4) 0.0088(3) 0.0045(3) -0.0006(3) 0.0021(3)
N1 0.0231(16) 0.0163(15) 0.0136(14) 0.0000(11) -0.0009(12) 0.0000(10)
N2 0.0171(14) 0.0228(15) 0.0143(13) 0.0030(12) -0.0008(11) 0.0019(11)
N3 0.0099(13) 0.0157(13) 0.0117(12) 0.0002(10) -0.0008(10) 0.0027(10)
C1 0.0123(15) 0.0119(14) 0.0085(14) -0.0017(12) -0.0010(12) 0.0009(11)
C2 0.0136(15) 0.0119(15) 0.0086(14) -0.0020(12) -0.0028(11) 0.0024(11)
C3 0.0149(16) 0.0076(15) 0.0124(16) 0.0001(11) -0.0035(12) 0.0008(11)
C4 0.0135(15) 0.0111(15) 0.0127(14) -0.0019(12) 0.0014(12) -0.0002(12)

loop_
_atom_type_symbol
_atom_type_description
_atom_type_scat_dispersion_real
_atom_type_scat_dispersion_imag
_atom_type_scat_source
C C 0.0033 0.0016 'International Tables Vol C Tables 4.2.6.8 and 6.1.1.4'
H H 0.0000 0.0000 'International Tables Vol C Tables 4.2.6.8 and 6.1.1.4'
N N 0.0061 0.0033 'International Tables Vol C Tables 4.2.6.8 and 6.1.1.4'
Pt Pt -1.7033 8.3905 'International Tables Vol C Tables 4.2.6.8 and 6.1.1.4'
S S 0.1246 0.1234 'International Tables Vol C Tables 4.2.6.8 and 6.1.1.4'

loop_
_geom_angle_atom_site_label_1
_geom_angle_atom_site_label_2
_geom_angle_atom_site_label_3
_geom_angle_site_symmetry_1
_geom_angle_site_symmetry_3
_geom_angle
_geom_angle_publ_flag
S1 Pt1 S1 3_666 . 180.0 ?
S1 Pt1 S2 3_666 . 89.87(3) ?
S1 Pt1 S2 . 3_666 89.87(3) ?
S1 Pt1 S2 . . 90.13(3) ?
S1 Pt1 S2 3_666 3_666 90.13(3) ?
S2 Pt1 S2 3_666 . 180.0 ?
N3 Pt1 S1 3_666 3_666 90.46(7) ?
N3 Pt1 S1 . 3_666 89.54(7) ?
N3 Pt1 S1 . . 90.46(7) ?
N3 Pt1 S1 3_666 . 89.54(7) ?
N3 Pt1 S2 3_666 . 91.06(7) ?
N3 Pt1 S2 . 3_666 91.06(7) ?
N3 Pt1 S2 . . 88.94(7) ?
N3 Pt1 S2 3_666 3_666 88.94(7) ?
N3 Pt1 N3 . 3_666 180.0 ?
C1 S1 Pt1 . . 100.20(11) ?
C2 S2 Pt1 . . 100.09(10) ?
Pt1 N3 H3A . . 109.5 ?
Pt1 N3 H3B . . 109.5 ?
Pt1 N3 H3C . . 109.5 ?
H3A N3 H3B . . 109.5 ?
H3A N3 H3C . . 109.5 ?
H3B N3 H3C . . 109.5 ?
C2 C1 S1 . . 124.1(2) ?
C2 C1 C3 . . 120.8(3) ?
C3 C1 S1 . . 114.9(2) ?
C1 C2 S2 . . 124.2(2) ?
C1 C2 C4 . . 119.4(3) ?
C4 C2 S2 . . 116.4(2) ?
N1 C3 C1 . . 178.5(3) ?
N2 C4 C2 . . 179.3(3) ?

loop_
_geom_bond_atom_site_label_1
_geom_bond_atom_site_label_2
_geom_bond_site_symmetry_2
_geom_bond_distance
_geom_bond_publ_flag
Pt1 S1 3_666 2.3434(8) ?
Pt1 S1 . 2.3434(8) ?
Pt1 S2 . 2.3461(7) ?
Pt1 S2 3_666 2.3461(7) ?
Pt1 N3 3_666 2.055(2) ?
Pt1 N3 . 2.055(2) ?
S1 C1 . 1.747(3) ?
S2 C2 . 1.744(3) ?
N1 C3 . 1.143(4) ?
N2 C4 . 1.138(4) ?
N3 H3A . 0.8900 ?
N3 H3B . 0.8900 ?
N3 H3C . 0.8900 ?
C1 C2 . 1.358(4) ?
C1 C3 . 1.423(4) ?
C2 C4 . 1.433(4) ?

loop_
_geom_hbond_atom_site_label_D
_geom_hbond_atom_site_label_H
_geom_hbond_atom_site_label_A
_geom_hbond_site_symmetry_A
_geom_hbond_distance_DH
_geom_hbond_distance_HA
_geom_hbond_distance_DA
_geom_hbond_angle_DHA
_geom_hbond_publ_flag
N3 H3A N2 2_545 0.89 2.16 3.016(3) 160.3 yes
N3 H3B S2 3_566 0.89 2.73 3.610(3) 171.2 yes
N3 H3C N1 4_566 0.89 2.26 3.011(3) 141.9 yes

loop_
_geom_torsion_atom_site_label_1
_geom_torsion_atom_site_label_2
_geom_torsion_atom_site_label_3
_geom_torsion_atom_site_label_4
_geom_torsion_site_symmetry_1
_geom_torsion_site_symmetry_2
_geom_torsion_site_symmetry_3
_geom_torsion_site_symmetry_4
_geom_torsion
_geom_torsion_publ_flag
Pt1 S1 C1 C2 . . . . 6.6(3) ?
Pt1 S1 C1 C3 . . . . -169.3(2) ?
Pt1 S2 C2 C1 . . . . -8.8(3) ?
Pt1 S2 C2 C4 . . . . 169.4(2) ?
S1 C1 C2 S2 . . . . 1.7(4) ?
S1 C1 C2 C4 . . . . -176.5(2) ?
C3 C1 C2 S2 . . . . 177.4(2) ?
C3 C1 C2 C4 . . . . -0.8(5) ?

_cod_database_fobs_code 1558688
